data_7009522
loop_
_publ_author_name
'Nomiya, Kenji'
'Takahashi, Satoshi'
'Noguchi, Ryusuke'

_publ_section_title
;
 Synthesis and crystal structure of a hexanuclear silver(I) cluster
 [Ag(Hmna)]6&#x00B7;4H2O (H2mna&#x2005;=&#x2005;2-mercaptonicotinic
 acid) and a supramolecular gold(I) complex H[Au(Hmna)2] in the solid
 state, and their antimicrobial activities
;
_journal_issue 13
_journal_name_full 'Journal of the Chemical Society, Dalton Transactions'
_journal_page_first 2091
_journal_paper_doi 10.1039/b001664k
_journal_year 2000
_chemical_formula_moiety 'C12 H9 Au N2 O4 S2 '
_chemical_formula_sum 'C12 H9 Au N2 O4 S2'
_chemical_formula_weight 506.30
_space_group_IT_number 167
_symmetry_cell_setting trigonal
_symmetry_Int_Tables_number 167
_symmetry_space_group_name_Hall '-R 3 2"c'
_symmetry_space_group_name_H-M 'R -3 c :H'
_cell_angle_alpha 90
_cell_angle_beta 90
_cell_angle_gamma 120
_cell_formula_units_Z 16
_cell_length_a 15.554(3)
_cell_length_b 15.5541
_cell_length_c 31.260(5)
_cell_measurement_reflns_used 25
_cell_measurement_temperature 296.2
_cell_measurement_theta_max 13.9
_cell_measurement_theta_min 10.6
_cell_volume 6549.5(16)
_computing_cell_refinement 'MSC/AFC Diffractometer Control'
_computing_data_collection 'MSC/AFC Diffractometer Control'
_computing_data_reduction teXsan
_computing_publication_material teXsan
_computing_structure_refinement teXsan
_computing_structure_solution 'Direct method(SIR92)'
_diffrn_ambient_temperature 296.2
_diffrn_measurement_device 'Rigaku AFC5S'
_diffrn_measurement_method \w-2\q
_diffrn_orient_matrix_UB_11 0.04336
_diffrn_orient_matrix_UB_12 -0.03041
_diffrn_orient_matrix_UB_13 -0.00159
_diffrn_orient_matrix_UB_21 0.06024
_diffrn_orient_matrix_UB_22 0.06769
_diffrn_orient_matrix_UB_23 0.00033
_diffrn_orient_matrix_UB_31 0.00153
_diffrn_orient_matrix_UB_32 -0.00221
_diffrn_orient_matrix_UB_33 0.03195
_diffrn_radiation_detector 'scintillation counter'
_diffrn_radiation_monochromator graphite
_diffrn_radiation_source 'X-ray tube'
_diffrn_radiation_type 'Mo K\a'
_diffrn_radiation_wavelength 0.7107
_diffrn_reflns_av_R_equivalents 0.06940
_diffrn_reflns_limit_h_max 17
_diffrn_reflns_limit_h_min -17
_diffrn_reflns_limit_k_max 20
_diffrn_reflns_limit_k_min 0
_diffrn_reflns_limit_l_max 40
_diffrn_reflns_limit_l_min 0
_diffrn_reflns_number 3585
_diffrn_reflns_reduction_process 'Lp corrections applied'
_diffrn_reflns_theta_max 27.50
_diffrn_reflns_theta_min 2.62
_diffrn_standards_decay_% -0.45
_diffrn_standards_interval_count 150
_diffrn_standards_number 3
_exptl_absorpt_coefficient_mu 9.285
_exptl_absorpt_correction_T_max 0.997
_exptl_absorpt_correction_T_min 0.564
_exptl_absorpt_correction_type
;
\y scans (North,Phillips & Matthews, 1968)
;
_exptl_crystal_colour yellow
_exptl_crystal_density_diffrn 2.054
_exptl_crystal_density_meas ?
_exptl_crystal_description needle
_exptl_crystal_F_000 3808.00
_exptl_crystal_size_max 0.30
_exptl_crystal_size_mid 0.20
_exptl_crystal_size_min 0.10
_refine_diff_density_max 1.31
_refine_diff_density_min -1.13
_refine_ls_extinction_method none
_refine_ls_goodness_of_fit_all 1.222
_refine_ls_goodness_of_fit_ref 1.220
_refine_ls_hydrogen_treatment noref
_refine_ls_matrix_type full
_refine_ls_number_constraints 2
_refine_ls_number_parameters 96
_refine_ls_number_reflns 931
_refine_ls_number_restraints 0
_refine_ls_R_factor_all 0.0380
_refine_ls_R_factor_gt 0.0380
_refine_ls_shift/su_max 0.0100
_refine_ls_shift/su_mean 0.0024
_refine_ls_structure_factor_coef F
_refine_ls_weighting_details 'w = 1/[\s^2^(Fo) + 0.00016|Fo|^2^]'
_refine_ls_weighting_scheme sigma
_refine_ls_wR_factor_all 0.0380
_refine_ls_wR_factor_ref 0.0380
_reflns_number_gt 931
_reflns_number_total 1861
_reflns_threshold_expression I>2.00\s(I)
_cod_data_source_file b001664k.txt
_cod_data_source_block B001664K_H[Au(Hmna)2]_
_cod_original_cell_volume 6549(1)
_cod_original_sg_symbol_H-M 'R -3 c'
_cod_original_formula_sum 'C12 H9 Au N2 O4 S2 '
_cod_database_code 7009522

loop_
_symmetry_equiv_pos_as_xyz
x,y,z
-y,x-y,z
y-x,-x,z
y,x,1/2-z
x-y,-y,1/2-z
-x,y-x,1/2-z
-x,-y,-z
y,y-x,-z
x-y,x,-z
-y,-x,1/2+z
y-x,y,1/2+z
x,x-y,1/2+z
2/3+x,1/3+y,1/3+z
2/3-y,1/3+x-y,1/3+z
2/3+y-x,1/3-x,1/3+z
2/3+y,1/3+x,5/6-z
2/3+x-y,1/3-y,5/6-z
2/3-x,1/3+y-x,5/6-z
2/3-x,1/3-y,1/3-z
2/3+y,1/3+y-x,1/3-z
2/3+x-y,1/3+x,1/3-z
2/3-y,1/3-x,5/6+z
2/3+y-x,1/3+y,5/6+z
2/3+x,1/3+x-y,5/6+z
1/3+x,2/3+y,2/3+z
1/3-y,2/3+x-y,2/3+z
1/3+y-x,2/3-x,2/3+z
1/3+y,2/3+x,1/6-z
1/3+x-y,2/3-y,1/6-z
1/3-x,2/3+y-x,1/6-z
1/3-x,2/3-y,2/3-z
1/3+y,2/3+y-x,2/3-z
1/3+x-y,2/3+x,2/3-z
1/3-y,2/3-x,1/6+z
1/3+y-x,2/3+y,1/6+z
1/3+x,2/3+x-y,1/6+z

loop_
_atom_site_label
_atom_site_fract_x
_atom_site_fract_y
_atom_site_fract_z
_atom_site_U_iso_or_equiv
_atom_site_occupancy
_atom_site_refinement_flags
_atom_site_adp_type
_atom_site_calc_flag
_atom_site_calc_attached_atom
Au(1) 0.86299(4) 0.0000 0.2500 0.0417(2) 0.500 ST Uani d ?
S(1) 0.9225(2) 0.1207(2) 0.30125(8) 0.0425(7) 1.000 . Uani d ?
O(1) 0.9337(6) 0.3117(6) 0.3823(2) 0.060(3) 1.000 . Uani d ?
O(2) 1.0668(5) 0.3256(6) 0.3498(2) 0.050(2) 1.000 . Uani d ?
N(1) 0.8514(6) 0.2051(6) 0.2464(2) 0.038(2) 1.000 . Uani d ?
C(2) 0.9001(6) 0.2125(7) 0.2837(3) 0.030(2) 1.000 . Uani d ?
C(3) 0.9286(7) 0.2986(7) 0.3080(3) 0.035(3) 1.000 . Uani d ?
C(4) 0.9064(9) 0.3680(8) 0.2938(3) 0.052(4) 1.000 . Uani d ?
C(5) 0.858(1) 0.3576(9) 0.2549(4) 0.063(4) 1.000 . Uani d ?
C(6) 0.8307(8) 0.2735(8) 0.2323(3) 0.048(3) 1.000 . Uani d ?
C(7) 0.9833(8) 0.3126(8) 0.3499(3) 0.040(3) 1.000 . Uani d ?
H(1) 0.8314 0.1481 0.2301 0.048 1.000 . Uiso c ?
H(4) 0.9229 0.4237 0.3125 0.067 1.000 . Uiso c ?
H(5) 0.8469 0.4080 0.2463 0.079 1.000 . Uiso c ?
H(6) 0.7969 0.2651 0.2057 0.058 1.000 . Uiso c ?
H(11) 0.9621 0.3206 0.4100 0.072 0.500 S Uiso d ?

loop_
_atom_site_aniso_label
_atom_site_aniso_U_11
_atom_site_aniso_U_22
_atom_site_aniso_U_33
_atom_site_aniso_U_12
_atom_site_aniso_U_13
_atom_site_aniso_U_23
Au(1) 0.0485(3) 0.0360(3) 0.0364(3) 0.0180 -0.0036(1) -0.0072
S(1) 0.053(2) 0.038(1) 0.034(1) 0.021(1) -0.008(1) -0.004(1)
O(1) 0.056(5) 0.086(6) 0.027(4) 0.028(5) -0.010(4) -0.010(4)
O(2) 0.050(5) 0.070(6) 0.030(4) 0.030(4) -0.015(3) -0.009(4)
N(1) 0.038(5) 0.043(5) 0.029(4) 0.017(4) -0.006(4) -0.009(4)
C(2) 0.021(5) 0.033(6) 0.026(4) 0.006(4) 0.001(4) 0.002(4)
C(3) 0.033(5) 0.046(6) 0.023(4) 0.018(5) -0.007(4) -0.008(4)
C(4) 0.075(9) 0.050(7) 0.032(5) 0.033(7) -0.017(6) -0.016(5)
C(5) 0.090(9) 0.069(9) 0.052(7) 0.057(8) -0.024(6) -0.026(7)
C(6) 0.057(7) 0.058(8) 0.031(5) 0.028(7) -0.010(5) -0.002(5)
C(7) 0.044(7) 0.037(6) 0.032(5) 0.014(5) -0.011(5) -0.006(4)

loop_
_atom_type_symbol
_atom_type_oxidation_number
_atom_type_number_in_cell
_atom_type_scat_dispersion_real
_atom_type_scat_dispersion_imag
_atom_type_scat_source
C 0 192 0.002 0.002
;International Tables for Crystallography
(1992, Vol. C, Table 6.1.1.2)
;
H 0 144 0.000 0.000
;International Tables for Crystallography
(1992, Vol. C, Table 6.1.1.2)
;
N 0 32 0.004 0.003
;International Tables for Crystallography
(1992, Vol. C, Table 6.1.1.2)
;
O 0 64 0.008 0.006
;International Tables for Crystallography
(1992, Vol. C, Table 6.1.1.2)
;
S 0 32 0.110 0.124
;International Tables for Crystallography
(1992, Vol. C, Table 6.1.1.2)
;
Au 0 16 -2.688 8.798
;International Tables for Crystallography
(1992, Vol. C, Tables 4.2.6.8 and 6.1.1.1)
;

loop_
_geom_angle_atom_site_label_1
_geom_angle_atom_site_label_2
_geom_angle_atom_site_label_3
_geom_angle
_geom_angle_site_symmetry_1
_geom_angle_site_symmetry_2
_geom_angle_site_symmetry_3
_geom_angle_publ_flag
S(1) Au(1) S(1) 179.3(2) 1_555 1_555 1_555 yes
Au(1) S(1) C(2) 107.0(3) 1_555 1_555 1_555 yes
C(7) O(1) H(11) 119.4 . . . no
C(2) N(1) C(6) 124.1(9) 1_555 1_555 1_555 yes
C(2) N(1) H(1) 117.2 . . . no
C(6) N(1) H(1) 118.7 . . . no
S(1) C(2) N(1) 122.4(8) 1_555 1_555 1_555 yes
S(1) C(2) C(3) 121.5(7) 1_555 1_555 1_555 yes
N(1) C(2) C(3) 116.1(9) 1_555 1_555 1_555 yes
C(2) C(3) C(4) 119.8(9) 1_555 1_555 1_555 yes
C(2) C(3) C(7) 119(1) 1_555 1_555 1_555 yes
C(4) C(3) C(7) 121(1) 1_555 1_555 1_555 yes
C(3) C(4) C(5) 122(1) 1_555 1_555 1_555 yes
C(3) C(4) H(4) 117.1 . . . no
C(5) C(4) H(4) 121.1 . . . no
C(4) C(5) C(6) 117(1) 1_555 1_555 1_555 yes
C(4) C(5) H(5) 118.3 . . . no
C(6) C(5) H(5) 124.3 . . . no
N(1) C(6) C(5) 121(1) 1_555 1_555 1_555 yes
N(1) C(6) H(6) 121.0 . . . no
C(5) C(6) H(6) 118.2 . . . no
O(1) C(7) O(2) 127(1) 1_555 1_555 1_555 yes
O(1) C(7) C(3) 113(1) 1_555 1_555 1_555 yes
O(2) C(7) C(3) 120(1) 1_555 1_555 1_555 yes

loop_
_geom_bond_atom_site_label_1
_geom_bond_atom_site_label_2
_geom_bond_distance
_geom_bond_site_symmetry_1
_geom_bond_site_symmetry_2
_geom_bond_publ_flag
Au(1) S(1) 2.283(3) 1_555 1_555 yes
Au(1) S(1) 2.283(3) 1_555 1_555 yes
S(1) C(2) 1.72(1) 1_555 1_555 yes
O(1) C(7) 1.27(1) 1_555 1_555 yes
O(1) H(11) 0.95 1_555 1_555 no
O(2) C(7) 1.21(1) 1_555 1_555 yes
N(1) C(2) 1.36(1) 1_555 1_555 yes
N(1) C(6) 1.33(1) 1_555 1_555 yes
N(1) H(1) 0.93 1_555 1_555 no
C(2) C(3) 1.40(1) 1_555 1_555 yes
C(3) C(4) 1.36(1) 1_555 1_555 yes
C(3) C(7) 1.52(1) 1_555 1_555 yes
C(4) C(5) 1.39(2) 1_555 1_555 yes
C(4) H(4) 0.97 1_555 1_555 no
C(5) C(6) 1.35(2) 1_555 1_555 yes
C(5) H(5) 0.93 1_555 1_555 no
C(6) H(6) 0.96 1_555 1_555 no
